data_2019625
loop_
_publ_author_name
'M\"uller, Manuela'
'Lerner, Hans-Wolfram'
'Bolte, Michael'

_publ_section_title
;
 Polymorphism of
 2,5-[(diphenylphosphanyl)methyl]-1,1,2,4,4,5-hexaphenyl-1,4-diphospha-2,5-diboracyclohexane
;
_journal_coeditor_code UK3100
_journal_issue 8
_journal_name_full 'Acta Crystallographica Section C'
_journal_page_first
;
;
_journal_paper_doi 10.1107/S2053229614016684
_journal_volume 70
_journal_year 2014
_chemical_formula_iupac 'C64 H58 B2 P4, 2C4 H8 O'
_chemical_formula_moiety 'C64 H58 B2 P4, 2(C4 H8 O)'
_chemical_formula_sum 'C72 H74 B2 O2 P4'
_chemical_formula_weight 1116.81
_chemical_name_systematic
'2,5-[(Diphenylphosphanyl)methyl]-1,1,2,4,4,5-hexaphenyl-1,4-diphospha-2,5-diboracyclohexane tetrahydrofuran disolvate'
_space_group_IT_number 14
_symmetry_cell_setting monoclinic
_symmetry_space_group_name_Hall '-P 2yn'
_symmetry_space_group_name_H-M 'P 1 21/n 1'
_atom_sites_solution_hydrogens geom
_audit_creation_method SHELXL-97
_cell_angle_alpha 90.00
_cell_angle_beta 93.720(4)
_cell_angle_gamma 90.00
_cell_formula_units_Z 2
_cell_length_a 12.3097(6)
_cell_length_b 13.3629(4)
_cell_length_c 18.4243(9)
_cell_measurement_reflns_used 41292
_cell_measurement_temperature 173(2)
_cell_measurement_theta_max 25.6
_cell_measurement_theta_min 2.8
_cell_volume 3024.3(2)
_computing_cell_refinement 'X-AREA (Stoe & Cie, 2001)'
_computing_data_collection 'X-AREA (Stoe & Cie, 2001)'
_computing_data_reduction 'X-AREA (Stoe & Cie, 2001)'
_computing_molecular_graphics 'XP (Sheldrick, 2008)'
_computing_publication_material 'SHELXL97 (Sheldrick, 2008) and publCIF (Westrip, 2010)'
_computing_structure_refinement 'SHELXL97 (Sheldrick, 2008)'
_computing_structure_solution 'SHELXS97 (Sheldrick, 2008)'
_diffrn_ambient_temperature 173(2)
_diffrn_measured_fraction_theta_full 0.998
_diffrn_measured_fraction_theta_max 0.992
_diffrn_measurement_device_type 'Stoe IPDS II two-circle'
_diffrn_measurement_method \w
_diffrn_radiation_monochromator graphite
_diffrn_radiation_source 'fine-focus sealed tube'
_diffrn_radiation_type MoK\a
_diffrn_radiation_wavelength 0.71073
_diffrn_reflns_av_R_equivalents 0.0546
_diffrn_reflns_av_sigmaI/netI 0.0260
_diffrn_reflns_limit_h_max 14
_diffrn_reflns_limit_h_min -14
_diffrn_reflns_limit_k_max 14
_diffrn_reflns_limit_k_min -16
_diffrn_reflns_limit_l_max 22
_diffrn_reflns_limit_l_min -22
_diffrn_reflns_number 40239
_diffrn_reflns_theta_full 25.00
_diffrn_reflns_theta_max 25.61
_diffrn_reflns_theta_min 3.05
_diffrn_standards_number 0
_exptl_absorpt_coefficient_mu 0.171
_exptl_absorpt_correction_T_max 0.9649
_exptl_absorpt_correction_T_min 0.9409
_exptl_absorpt_correction_type multi-scan
_exptl_absorpt_process_details '(MULABS; Spek, 2009; Blessing, 1995)'
_exptl_crystal_colour colourless
_exptl_crystal_density_diffrn 1.226
_exptl_crystal_density_method 'not measured'
_exptl_crystal_description block
_exptl_crystal_F_000 1184
_exptl_crystal_size_max 0.36
_exptl_crystal_size_mid 0.22
_exptl_crystal_size_min 0.21
_refine_diff_density_max 0.315
_refine_diff_density_min -0.255
_refine_ls_extinction_method none
_refine_ls_goodness_of_fit_ref 1.026
_refine_ls_hydrogen_treatment constr
_refine_ls_matrix_type full
_refine_ls_number_parameters 407
_refine_ls_number_reflns 5652
_refine_ls_number_restraints 81
_refine_ls_restrained_S_all 1.075
_refine_ls_R_factor_all 0.0414
_refine_ls_R_factor_gt 0.0356
_refine_ls_shift/su_max 0.001
_refine_ls_shift/su_mean 0.000
_refine_ls_structure_factor_coef Fsqd
_refine_ls_weighting_details 'w=1/[\s^2^(Fo^2^)+(0.0461P)^2^+1.4685P] where P=(Fo^2^+2Fc^2^)/3'
_refine_ls_weighting_scheme calc
_refine_ls_wR_factor_gt 0.0895
_refine_ls_wR_factor_ref 0.0929
_reflns_number_gt 5027
_reflns_number_total 5652
_reflns_threshold_expression I>2\s(I)
_cod_data_source_file uk3100sup1.cif
_cod_data_source_block Ib
_cod_original_sg_symbol_H-M 'P 21/n'
_cod_database_code 2019625
_cod_database_fobs_code 2019625

loop_
_symmetry_equiv_pos_as_xyz
'x, y, z'
'-x+1/2, y+1/2, -z+1/2'
'-x, -y, -z'
'x-1/2, -y-1/2, z-1/2'

loop_
_atom_site_type_symbol
_atom_site_label
_atom_site_fract_x
_atom_site_fract_y
_atom_site_fract_z
_atom_site_U_iso_or_equiv
_atom_site_adp_type
_atom_site_calc_flag
_atom_site_occupancy
_atom_site_disorder_assembly
_atom_site_disorder_group
C C1 0.58655(11) 0.56292(11) 0.44921(7) 0.0200(3) Uani d 1 . .
H H1A 0.5383 0.6195 0.4341 0.024 Uiso calc 1 . .
H H1B 0.6582 0.5766 0.4298 0.024 Uiso calc 1 . .
B B1 0.53662(13) 0.46153(12) 0.40738(8) 0.0195(3) Uani d 1 . .
P P1 0.39437(3) 0.43308(3) 0.45226(2) 0.01833(10) Uani d 1 . .
C C2 0.61218(11) 0.36090(11) 0.42210(8) 0.0211(3) Uani d 1 . .
H H2A 0.5745 0.3019 0.3998 0.025 Uiso calc 1 . .
H H2B 0.6236 0.3489 0.4751 0.025 Uiso calc 1 . .
P P2 0.74596(3) 0.37834(3) 0.38210(2) 0.02165(10) Uani d 1 . .
C C11 0.51448(11) 0.48125(11) 0.32027(7) 0.0206(3) Uani d 1 . .
C C12 0.46877(12) 0.40667(12) 0.27389(8) 0.0249(3) Uani d 1 . .
H H12 0.4489 0.3445 0.2942 0.030 Uiso calc 1 . .
C C13 0.45156(13) 0.42096(13) 0.19901(8) 0.0306(3) Uani d 1 . .
H H13 0.4192 0.3695 0.1693 0.037 Uiso calc 1 . .
C C14 0.48199(13) 0.51072(14) 0.16801(8) 0.0328(4) Uani d 1 . .
H H14 0.4704 0.5209 0.1171 0.039 Uiso calc 1 . .
C C15 0.52917(14) 0.58519(13) 0.21160(9) 0.0313(4) Uani d 1 . .
H H15 0.5514 0.6461 0.1905 0.038 Uiso calc 1 . .
C C16 0.54419(12) 0.57079(12) 0.28672(8) 0.0256(3) Uani d 1 . .
H H16 0.5755 0.6231 0.3160 0.031 Uiso calc 1 . .
C C21 0.83193(12) 0.28152(11) 0.42866(8) 0.0229(3) Uani d 1 . .
C C22 0.94501(12) 0.29395(12) 0.42785(8) 0.0269(3) Uani d 1 . .
H H22 0.9732 0.3486 0.4020 0.032 Uiso calc 1 . .
C C23 1.01661(13) 0.22753(13) 0.46424(9) 0.0321(4) Uani d 1 . .
H H23 1.0929 0.2373 0.4632 0.039 Uiso calc 1 . .
C C24 0.97697(14) 0.14742(14) 0.50194(9) 0.0355(4) Uani d 1 . .
H H24 1.0258 0.1024 0.5272 0.043 Uiso calc 1 . .
C C25 0.86501(15) 0.13308(14) 0.50269(9) 0.0365(4) Uani d 1 . .
H H25 0.8374 0.0776 0.5279 0.044 Uiso calc 1 . .
C C26 0.79324(13) 0.19980(13) 0.46659(9) 0.0299(3) Uani d 1 . .
H H26 0.7170 0.1896 0.4678 0.036 Uiso calc 1 . .
C C31 0.72433(11) 0.32067(12) 0.29068(8) 0.0249(3) Uani d 1 . .
C C32 0.70257(15) 0.21931(13) 0.27885(9) 0.0360(4) Uani d 1 . .
H H32 0.6977 0.1758 0.3193 0.043 Uiso calc 1 . .
C C33 0.68784(17) 0.18112(15) 0.20847(10) 0.0452(5) Uani d 1 . .
H H33 0.6730 0.1119 0.2012 0.054 Uiso calc 1 . .
C C34 0.69473(15) 0.24376(17) 0.14912(10) 0.0441(5) Uani d 1 . .
H H34 0.6850 0.2175 0.1012 0.053 Uiso calc 1 . .
C C35 0.71566(15) 0.34406(17) 0.15958(9) 0.0440(5) Uani d 1 . .
H H35 0.7197 0.3873 0.1189 0.053 Uiso calc 1 . .
C C36 0.73099(14) 0.38241(14) 0.23019(9) 0.0344(4) Uani d 1 . .
H H36 0.7462 0.4516 0.2370 0.041 Uiso calc 1 . .
C C41 0.34067(11) 0.30822(11) 0.42987(8) 0.0223(3) Uani d 1 . .
C C42 0.36930(14) 0.22548(12) 0.47309(9) 0.0329(4) Uani d 1 . .
H H42 0.4145 0.2342 0.5164 0.039 Uiso calc 1 . .
C C43 0.33226(16) 0.13002(13) 0.45345(11) 0.0414(4) Uani d 1 . .
H H43 0.3516 0.0744 0.4837 0.050 Uiso calc 1 . .
C C44 0.26745(15) 0.11620(14) 0.39006(11) 0.0398(4) Uani d 1 . .
H H44 0.2434 0.0510 0.3762 0.048 Uiso calc 1 . .
C C45 0.23769(14) 0.19748(14) 0.34689(10) 0.0367(4) Uani d 1 . .
H H45 0.1924 0.1880 0.3037 0.044 Uiso calc 1 . .
C C46 0.27369(13) 0.29318(13) 0.36629(9) 0.0290(3) Uani d 1 . .
H H46 0.2528 0.3486 0.3363 0.035 Uiso calc 1 . .
C C51 0.28054(11) 0.51487(11) 0.42355(8) 0.0218(3) Uani d 1 . .
C C52 0.29360(13) 0.59554(13) 0.37702(9) 0.0294(3) Uani d 1 . .
H H52 0.3633 0.6095 0.3601 0.035 Uiso calc 1 . .
C C53 0.20532(14) 0.65593(14) 0.35510(10) 0.0362(4) Uani d 1 . .
H H53 0.2155 0.7113 0.3239 0.043 Uiso calc 1 . .
C C54 0.10279(13) 0.63586(13) 0.37839(9) 0.0330(4) Uani d 1 . .
H H54 0.0427 0.6770 0.3630 0.040 Uiso calc 1 . .
C C55 0.08848(13) 0.55529(13) 0.42430(9) 0.0317(4) Uani d 1 . .
H H55 0.0181 0.5409 0.4400 0.038 Uiso calc 1 . .
C C56 0.17645(12) 0.49547(12) 0.44755(8) 0.0272(3) Uani d 1 . .
H H56 0.1662 0.4413 0.4798 0.033 Uiso calc 1 . .
O O61A_a 0.4761(5) 0.9276(4) 0.4052(3) 0.0805(16) Uani d 0.612(8) A 1
C C62A_a 0.5271(4) 0.9957(4) 0.3594(4) 0.0724(17) Uani d 0.612(8) A 1
H H62A_a 0.6072 0.9875 0.3639 0.087 Uiso calc 0.612(8) A 1
H H62B_a 0.5090 1.0657 0.3716 0.087 Uiso calc 0.612(8) A 1
C C63A_a 0.4820(6) 0.9693(7) 0.2835(4) 0.097(3) Uani d 0.612(8) A 1
H H63A_a 0.4140 1.0069 0.2709 0.116 Uiso calc 0.612(8) A 1
H H63B_a 0.5354 0.9855 0.2473 0.116 Uiso calc 0.612(8) A 1
C C64A_a 0.4603(11) 0.8601(8) 0.2847(5) 0.166(4) Uani d 0.612(8) A 1
H H64A_a 0.3921 0.8430 0.2559 0.199 Uiso calc 0.612(8) A 1
H H64B_a 0.5213 0.8215 0.2660 0.199 Uiso calc 0.612(8) A 1
C C65A_a 0.4509(8) 0.8425(6) 0.3612(4) 0.103(3) Uani d 0.612(8) A 1
H H65A_a 0.3756 0.8210 0.3689 0.124 Uiso calc 0.612(8) A 1
H H65B_a 0.5004 0.7872 0.3770 0.124 Uiso calc 0.612(8) A 1
O O61B_b 0.3748(10) 0.8645(8) 0.3045(5) 0.150(4) Uani d 0.388(8) A 2
C C62B_b 0.4259(12) 0.9354(8) 0.2661(6) 0.114(4) Uani d 0.388(8) A 2
H H62C_b 0.3704 0.9766 0.2386 0.137 Uiso calc 0.388(8) A 2
H H62D_b 0.4705 0.9019 0.2304 0.137 Uiso calc 0.388(8) A 2
C C63B_b 0.4960(11) 1.0009(8) 0.3127(7) 0.089(4) Uani d 0.388(8) A 2
H H63C_b 0.4615 1.0666 0.3205 0.107 Uiso calc 0.388(8) A 2
H H63D_b 0.5680 1.0111 0.2928 0.107 Uiso calc 0.388(8) A 2
C C64B_b 0.5042(12) 0.9390(12) 0.3810(9) 0.102(5) Uani d 0.388(8) A 2
H H64C_b 0.5746 0.9030 0.3853 0.123 Uiso calc 0.388(8) A 2
H H64D_b 0.4995 0.9825 0.4242 0.123 Uiso calc 0.388(8) A 2
C C65B_b 0.4120(8) 0.8660(9) 0.3763(5) 0.073(3) Uani d 0.388(8) A 2
H H65C_b 0.4374 0.7987 0.3923 0.088 Uiso calc 0.388(8) A 2
H H65D_b 0.3537 0.8877 0.4074 0.088 Uiso calc 0.388(8) A 2

loop_
_atom_site_aniso_label
_atom_site_aniso_U_11
_atom_site_aniso_U_22
_atom_site_aniso_U_33
_atom_site_aniso_U_12
_atom_site_aniso_U_13
_atom_site_aniso_U_23
C1 0.0199(7) 0.0220(7) 0.0183(7) -0.0010(5) 0.0018(5) 0.0022(5)
B1 0.0190(7) 0.0214(8) 0.0184(7) -0.0005(6) 0.0031(6) 0.0008(6)
P1 0.01743(18) 0.01992(19) 0.01762(18) -0.00059(13) 0.00094(13) 0.00050(13)
C2 0.0214(7) 0.0231(7) 0.0190(7) 0.0003(6) 0.0026(5) 0.0016(5)
P2 0.02077(19) 0.0230(2) 0.02136(19) 0.00085(14) 0.00262(14) 0.00116(14)
C11 0.0175(7) 0.0254(7) 0.0191(7) 0.0025(5) 0.0025(5) 0.0013(6)
C12 0.0241(7) 0.0292(8) 0.0213(7) -0.0013(6) 0.0022(6) 0.0010(6)
C13 0.0309(8) 0.0391(9) 0.0213(7) -0.0025(7) -0.0021(6) -0.0027(7)
C14 0.0353(9) 0.0445(10) 0.0182(7) 0.0028(7) -0.0009(6) 0.0049(7)
C15 0.0349(9) 0.0335(9) 0.0254(8) 0.0007(7) 0.0021(6) 0.0094(7)
C16 0.0277(8) 0.0268(8) 0.0221(7) -0.0001(6) 0.0006(6) 0.0021(6)
C21 0.0228(7) 0.0262(8) 0.0195(7) 0.0027(6) 0.0004(5) -0.0031(6)
C22 0.0246(7) 0.0324(8) 0.0237(7) 0.0011(6) 0.0026(6) -0.0049(6)
C23 0.0245(8) 0.0442(10) 0.0272(8) 0.0072(7) -0.0011(6) -0.0076(7)
C24 0.0358(9) 0.0423(10) 0.0276(8) 0.0150(8) -0.0037(7) -0.0002(7)
C25 0.0396(9) 0.0367(9) 0.0331(9) 0.0058(8) 0.0013(7) 0.0095(7)
C26 0.0264(8) 0.0335(9) 0.0299(8) 0.0020(7) 0.0013(6) 0.0034(7)
C31 0.0182(7) 0.0334(8) 0.0233(7) 0.0048(6) 0.0027(5) -0.0002(6)
C32 0.0429(10) 0.0343(9) 0.0295(9) 0.0063(8) -0.0060(7) -0.0019(7)
C33 0.0499(11) 0.0430(11) 0.0408(10) 0.0124(9) -0.0121(8) -0.0135(8)
C34 0.0340(9) 0.0709(14) 0.0268(9) 0.0141(9) -0.0033(7) -0.0136(9)
C35 0.0367(10) 0.0729(14) 0.0227(8) 0.0010(9) 0.0050(7) 0.0059(9)
C36 0.0315(9) 0.0457(10) 0.0264(8) -0.0030(7) 0.0053(6) 0.0046(7)
C41 0.0209(7) 0.0231(7) 0.0236(7) -0.0026(6) 0.0053(5) -0.0022(6)
C42 0.0381(9) 0.0262(8) 0.0337(9) -0.0017(7) -0.0027(7) -0.0007(7)
C43 0.0509(11) 0.0255(9) 0.0475(11) -0.0032(8) 0.0014(9) 0.0012(8)
C44 0.0396(10) 0.0299(9) 0.0505(11) -0.0095(7) 0.0076(8) -0.0129(8)
C45 0.0323(9) 0.0429(10) 0.0347(9) -0.0094(8) 0.0012(7) -0.0124(8)
C46 0.0270(8) 0.0329(9) 0.0271(8) -0.0053(7) 0.0021(6) -0.0029(6)
C51 0.0198(7) 0.0248(7) 0.0205(7) 0.0018(6) -0.0011(5) -0.0029(6)
C52 0.0246(8) 0.0318(8) 0.0321(8) 0.0028(6) 0.0040(6) 0.0045(7)
C53 0.0374(9) 0.0366(9) 0.0347(9) 0.0087(7) 0.0028(7) 0.0095(7)
C54 0.0272(8) 0.0391(9) 0.0320(8) 0.0108(7) -0.0041(6) -0.0034(7)
C55 0.0204(7) 0.0388(9) 0.0360(9) 0.0024(7) 0.0019(6) -0.0061(7)
C56 0.0242(7) 0.0298(8) 0.0279(8) 0.0003(6) 0.0039(6) 0.0006(6)
O61A_a 0.111(4) 0.062(2) 0.066(3) 0.015(2) -0.004(2) 0.0068(19)
C62A_a 0.063(3) 0.060(3) 0.096(5) 0.017(2) 0.024(3) 0.003(3)
C63A_a 0.065(4) 0.156(7) 0.069(4) 0.000(5) -0.008(3) 0.044(5)
C64A_a 0.156(7) 0.190(8) 0.148(7) -0.064(6) -0.018(6) -0.040(6)
C65A_a 0.116(6) 0.102(5) 0.090(4) -0.018(5) -0.009(4) 0.014(4)
O61B_b 0.167(8) 0.164(7) 0.115(6) -0.052(6) -0.019(5) 0.022(5)
C62B_b 0.157(9) 0.087(6) 0.095(6) -0.017(6) -0.020(6) -0.006(5)
C63B_b 0.065(6) 0.101(6) 0.102(8) -0.008(5) 0.014(6) -0.031(6)
C64B_b 0.093(7) 0.115(9) 0.095(9) -0.001(6) -0.013(6) 0.013(7)
C65B_b 0.059(5) 0.072(6) 0.089(6) 0.007(4) 0.009(4) 0.022(5)

loop_
_atom_type_symbol
_atom_type_description
_atom_type_scat_dispersion_real
_atom_type_scat_dispersion_imag
_atom_type_scat_source
C C 0.0033 0.0016 'International Tables Vol C Tables 4.2.6.8 and 6.1.1.4'
H H 0.0000 0.0000 'International Tables Vol C Tables 4.2.6.8 and 6.1.1.4'
B B 0.0013 0.0007 'International Tables Vol C Tables 4.2.6.8 and 6.1.1.4'
O O 0.0106 0.0060 'International Tables Vol C Tables 4.2.6.8 and 6.1.1.4'
P P 0.1023 0.0942 'International Tables Vol C Tables 4.2.6.8 and 6.1.1.4'

loop_
_geom_angle_atom_site_label_1
_geom_angle_atom_site_label_2
_geom_angle_atom_site_label_3
_geom_angle_site_symmetry_1
_geom_angle_site_symmetry_3
_geom_angle
B1 C1 P1 . 3_666 120.59(10)
B1 C1 H1A . . 107.2
P1 C1 H1A 3_666 . 107.2
B1 C1 H1B . . 107.2
P1 C1 H1B 3_666 . 107.2
H1A C1 H1B . . 106.8
C11 B1 C2 . . 110.50(11)
C11 B1 C1 . . 111.01(11)
C2 B1 C1 . . 113.73(12)
C11 B1 P1 . . 109.82(10)
C2 B1 P1 . . 105.90(9)
C1 B1 P1 . . 105.58(9)
C1 P1 C51 3_666 . 108.58(7)
C1 P1 C41 3_666 . 105.86(7)
C51 P1 C41 . . 102.76(7)
C1 P1 B1 3_666 . 110.14(6)
C51 P1 B1 . . 115.94(7)
C41 P1 B1 . . 112.89(7)
B1 C2 P2 . . 109.70(9)
B1 C2 H2A . . 109.7
P2 C2 H2A . . 109.7
B1 C2 H2B . . 109.7
P2 C2 H2B . . 109.7
H2A C2 H2B . . 108.2
C21 P2 C31 . . 100.07(7)
C21 P2 C2 . . 102.90(7)
C31 P2 C2 . . 103.22(7)
C16 C11 C12 . . 116.19(13)
C16 C11 B1 . . 122.56(13)
C12 C11 B1 . . 121.19(13)
C13 C12 C11 . . 122.20(15)
C13 C12 H12 . . 118.9
C11 C12 H12 . . 118.9
C14 C13 C12 . . 119.77(15)
C14 C13 H13 . . 120.1
C12 C13 H13 . . 120.1
C15 C14 C13 . . 119.76(14)
C15 C14 H14 . . 120.1
C13 C14 H14 . . 120.1
C14 C15 C16 . . 119.98(15)
C14 C15 H15 . . 120.0
C16 C15 H15 . . 120.0
C15 C16 C11 . . 122.07(15)
C15 C16 H16 . . 119.0
C11 C16 H16 . . 119.0
C26 C21 C22 . . 117.95(14)
C26 C21 P2 . . 125.19(12)
C22 C21 P2 . . 116.81(12)
C23 C22 C21 . . 121.13(15)
C23 C22 H22 . . 119.4
C21 C22 H22 . . 119.4
C24 C23 C22 . . 120.19(15)
C24 C23 H23 . . 119.9
C22 C23 H23 . . 119.9
C23 C24 C25 . . 119.57(15)
C23 C24 H24 . . 120.2
C25 C24 H24 . . 120.2
C24 C25 C26 . . 120.29(16)
C24 C25 H25 . . 119.9
C26 C25 H25 . . 119.9
C25 C26 C21 . . 120.86(15)
C25 C26 H26 . . 119.6
C21 C26 H26 . . 119.6
C36 C31 C32 . . 118.08(15)
C36 C31 P2 . . 117.89(13)
C32 C31 P2 . . 124.03(12)
C33 C32 C31 . . 120.84(17)
C33 C32 H32 . . 119.6
C31 C32 H32 . . 119.6
C34 C33 C32 . . 120.16(19)
C34 C33 H33 . . 119.9
C32 C33 H33 . . 119.9
C35 C34 C33 . . 119.94(17)
C35 C34 H34 . . 120.0
C33 C34 H34 . . 120.0
C34 C35 C36 . . 119.96(18)
C34 C35 H35 . . 120.0
C36 C35 H35 . . 120.0
C31 C36 C35 . . 121.03(18)
C31 C36 H36 . . 119.5
C35 C36 H36 . . 119.5
C42 C41 C46 . . 118.45(14)
C42 C41 P1 . . 121.30(12)
C46 C41 P1 . . 120.18(12)
C41 C42 C43 . . 120.72(16)
C41 C42 H42 . . 119.6
C43 C42 H42 . . 119.6
C44 C43 C42 . . 120.14(17)
C44 C43 H43 . . 119.9
C42 C43 H43 . . 119.9
C45 C44 C43 . . 119.86(16)
C45 C44 H44 . . 120.1
C43 C44 H44 . . 120.1
C44 C45 C46 . . 120.40(16)
C44 C45 H45 . . 119.8
C46 C45 H45 . . 119.8
C45 C46 C41 . . 120.41(16)
C45 C46 H46 . . 119.8
C41 C46 H46 . . 119.8
C52 C51 C56 . . 118.68(14)
C52 C51 P1 . . 121.59(11)
C56 C51 P1 . . 119.72(12)
C53 C52 C51 . . 120.54(15)
C53 C52 H52 . . 119.7
C51 C52 H52 . . 119.7
C54 C53 C52 . . 120.50(16)
C54 C53 H53 . . 119.8
C52 C53 H53 . . 119.8
C53 C54 C55 . . 119.56(15)
C53 C54 H54 . . 120.2
C55 C54 H54 . . 120.2
C54 C55 C56 . . 120.44(15)
C54 C55 H55 . . 119.8
C56 C55 H55 . . 119.8
C55 C56 C51 . . 120.27(15)
C55 C56 H56 . . 119.9
C51 C56 H56 . . 119.9
C62A_a O61A_a C65A_a . . 105.2(5)
O61A_a C62A_a C63A_a . . 104.5(5)
O61A_a C62A_a H62A_a . . 110.9
C63A_a C62A_a H62A_a . . 110.9
O61A_a C62A_a H62B_a . . 110.9
C63A_a C62A_a H62B_a . . 110.9
H62A_a C62A_a H62B_a . . 108.9
C64A_a C63A_a C62A_a . . 105.7(5)
C64A_a C63A_a H63A_a . . 110.6
C62A_a C63A_a H63A_a . . 110.6
C64A_a C63A_a H63B_a . . 110.6
C62A_a C63A_a H63B_a . . 110.6
H63A_a C63A_a H63B_a . . 108.7
C65A_a C64A_a C63A_a . . 101.6(7)
C65A_a C64A_a H64A_a . . 111.5
C63A_a C64A_a H64A_a . . 111.5
C65A_a C64A_a H64B_a . . 111.5
C63A_a C64A_a H64B_a . . 111.5
H64A_a C64A_a H64B_a . . 109.3
O61A_a C65A_a C64A_a . . 113.6(7)
O61A_a C65A_a H65A_a . . 108.8
C64A_a C65A_a H65A_a . . 108.8
O61A_a C65A_a H65B_a . . 108.8
C64A_a C65A_a H65B_a . . 108.8
H65A_a C65A_a H65B_a . . 107.7
C62B_b O61B_b C65B_b . . 110.8(9)
O61B_b C62B_b C63B_b . . 112.7(9)
O61B_b C62B_b H62C_b . . 109.1
C63B_b C62B_b H62C_b . . 109.1
O61B_b C62B_b H62D_b . . 109.1
C63B_b C62B_b H62D_b . . 109.1
H62C_b C62B_b H62D_b . . 107.8
C62B_b C63B_b C64B_b . . 99.5(10)
C62B_b C63B_b H63C_b . . 111.9
C64B_b C63B_b H63C_b . . 111.9
C62B_b C63B_b H63D_b . . 111.9
C64B_b C63B_b H63D_b . . 111.9
H63C_b C63B_b H63D_b . . 109.6
C65B_b C64B_b C63B_b . . 107.6(10)
C65B_b C64B_b H64C_b . . 110.2
C63B_b C64B_b H64C_b . . 110.2
C65B_b C64B_b H64D_b . . 110.2
C63B_b C64B_b H64D_b . . 110.2
H64C_b C64B_b H64D_b . . 108.5
O61B_b C65B_b C64B_b . . 105.6(9)
O61B_b C65B_b H65C_b . . 110.6
C64B_b C65B_b H65C_b . . 110.6
O61B_b C65B_b H65D_b . . 110.6
C64B_b C65B_b H65D_b . . 110.6
H65C_b C65B_b H65D_b . . 108.7

loop_
_geom_bond_atom_site_label_1
_geom_bond_atom_site_label_2
_geom_bond_site_symmetry_2
_geom_bond_distance
C1 B1 . 1.657(2)
C1 P1 3_666 1.8163(14)
C1 H1A . 0.9900
C1 H1B . 0.9900
B1 C11 . 1.632(2)
B1 C2 . 1.647(2)
B1 P1 . 2.0205(16)
P1 C1 3_666 1.8163(14)
P1 C51 . 1.8280(15)
P1 C41 . 1.8317(15)
C2 P2 . 1.8620(14)
C2 H2A . 0.9900
C2 H2B . 0.9900
P2 C21 . 1.8471(15)
P2 C31 . 1.8557(16)
C11 C16 . 1.406(2)
C11 C12 . 1.406(2)
C12 C13 . 1.395(2)
C12 H12 . 0.9500
C13 C14 . 1.390(2)
C13 H13 . 0.9500
C14 C15 . 1.383(2)
C14 H14 . 0.9500
C15 C16 . 1.398(2)
C15 H15 . 0.9500
C16 H16 . 0.9500
C21 C26 . 1.397(2)
C21 C22 . 1.403(2)
C22 C23 . 1.392(2)
C22 H22 . 0.9500
C23 C24 . 1.382(3)
C23 H23 . 0.9500
C24 C25 . 1.392(3)
C24 H24 . 0.9500
C25 C26 . 1.393(2)
C25 H25 . 0.9500
C26 H26 . 0.9500
C31 C36 . 1.393(2)
C31 C32 . 1.395(2)
C32 C33 . 1.395(2)
C32 H32 . 0.9500
C33 C34 . 1.384(3)
C33 H33 . 0.9500
C34 C35 . 1.376(3)
C34 H34 . 0.9500
C35 C36 . 1.400(2)
C35 H35 . 0.9500
C36 H36 . 0.9500
C41 C42 . 1.394(2)
C41 C46 . 1.403(2)
C42 C43 . 1.395(2)
C42 H42 . 0.9500
C43 C44 . 1.383(3)
C43 H43 . 0.9500
C44 C45 . 1.382(3)
C44 H44 . 0.9500
C45 C46 . 1.392(2)
C45 H45 . 0.9500
C46 H46 . 0.9500
C51 C52 . 1.393(2)
C51 C56 . 1.406(2)
C52 C53 . 1.392(2)
C52 H52 . 0.9500
C53 C54 . 1.385(2)
C53 H53 . 0.9500
C54 C55 . 1.387(2)
C54 H54 . 0.9500
C55 C56 . 1.391(2)
C55 H55 . 0.9500
C56 H56 . 0.9500
O61A_a C62A_a . 1.417(6)
O61A_a C65A_a . 1.419(7)
C62A_a C63A_a . 1.513(6)
C62A_a H62A_a . 0.9900
C62A_a H62B_a . 0.9900
C63A_a C64A_a . 1.485(7)
C63A_a H63A_a . 0.9900
C63A_a H63B_a . 0.9900
C64A_a C65A_a . 1.441(7)
C64A_a H64A_a . 0.9900
C64A_a H64B_a . 0.9900
C65A_a H65A_a . 0.9900
C65A_a H65B_a . 0.9900
O61B_b C62B_b . 1.361(9)
O61B_b C65B_b . 1.372(9)
C62B_b C63B_b . 1.468(8)
C62B_b H62C_b . 0.9900
C62B_b H62D_b . 0.9900
C63B_b C64B_b . 1.505(8)
C63B_b H63C_b . 0.9900
C63B_b H63D_b . 0.9900
C64B_b C65B_b . 1.494(8)
C64B_b H64C_b . 0.9900
C64B_b H64D_b . 0.9900
C65B_b H65C_b . 0.9900
C65B_b H65D_b . 0.9900

loop_
_geom_torsion_atom_site_label_1
_geom_torsion_atom_site_label_2
_geom_torsion_atom_site_label_3
_geom_torsion_atom_site_label_4
_geom_torsion_site_symmetry_1
_geom_torsion
P1 C1 B1 C11 3_666 173.50(9)
P1 C1 B1 C2 3_666 -61.14(15)
P1 C1 B1 P1 3_666 54.54(12)
C11 B1 C2 P2 . 60.67(13)
C1 B1 C2 P2 . -64.96(13)
P1 B1 C2 P2 . 179.55(7)
B1 C2 P2 C21 . 162.08(10)
B1 C2 P2 C31 . -94.14(10)
C2 B1 C11 C16 . -122.00(14)
C1 B1 C11 C16 . 5.15(19)
P1 B1 C11 C16 . 121.53(13)
C2 B1 C11 C12 . 54.92(17)
C1 B1 C11 C12 . -177.92(12)
P1 B1 C11 C12 . -61.54(15)
C16 C11 C12 C13 . -1.3(2)
B1 C11 C12 C13 . -178.40(14)
C11 C12 C13 C14 . 1.3(2)
C12 C13 C14 C15 . 0.0(2)
C13 C14 C15 C16 . -1.2(2)
C14 C15 C16 C11 . 1.2(2)
C12 C11 C16 C15 . 0.1(2)
B1 C11 C16 C15 . 177.14(14)
C31 P2 C21 C26 . -89.66(14)
C2 P2 C21 C26 . 16.54(15)
C31 P2 C21 C22 . 92.92(12)
C2 P2 C21 C22 . -160.88(11)
C26 C21 C22 C23 . -0.6(2)
P2 C21 C22 C23 . 177.04(12)
C21 C22 C23 C24 . 0.1(2)
C22 C23 C24 C25 . 0.6(3)
C23 C24 C25 C26 . -0.9(3)
C24 C25 C26 C21 . 0.5(3)
C22 C21 C26 C25 . 0.3(2)
P2 C21 C26 C25 . -177.14(13)
C21 P2 C31 C36 . -137.62(12)
C2 P2 C31 C36 . 116.44(12)
C21 P2 C31 C32 . 41.94(15)
C2 P2 C31 C32 . -64.00(15)
C36 C31 C32 C33 . -0.1(2)
P2 C31 C32 C33 . -179.61(14)
C31 C32 C33 C34 . 0.0(3)
C32 C33 C34 C35 . -0.3(3)
C33 C34 C35 C36 . 0.6(3)
C32 C31 C36 C35 . 0.4(2)
P2 C31 C36 C35 . 179.96(13)
C34 C35 C36 C31 . -0.7(3)
C1 P1 C41 C42 3_666 -31.48(14)
C51 P1 C41 C42 . -145.30(13)
B1 P1 C41 C42 . 89.07(14)
C1 P1 C41 C46 3_666 151.76(12)
C51 P1 C41 C46 . 37.94(13)
B1 P1 C41 C46 . -87.68(13)
C46 C41 C42 C43 . 0.1(2)
P1 C41 C42 C43 . -176.73(14)
C41 C42 C43 C44 . 0.8(3)
C42 C43 C44 C45 . -1.2(3)
C43 C44 C45 C46 . 0.8(3)
C44 C45 C46 C41 . 0.0(3)
C42 C41 C46 C45 . -0.5(2)
P1 C41 C46 C45 . 176.35(12)
C1 P1 C51 C52 3_666 120.75(13)
C41 P1 C51 C52 . -127.43(13)
B1 P1 C51 C52 . -3.82(15)
C1 P1 C51 C56 3_666 -60.50(13)
C41 P1 C51 C56 . 51.32(13)
B1 P1 C51 C56 . 174.93(11)
C56 C51 C52 C53 . 0.3(2)
P1 C51 C52 C53 . 179.08(13)
C51 C52 C53 C54 . -0.9(3)
C52 C53 C54 C55 . 0.4(3)
C53 C54 C55 C56 . 0.7(3)
C54 C55 C56 C51 . -1.3(2)
C52 C51 C56 C55 . 0.8(2)
P1 C51 C56 C55 . -178.01(12)
C65A_a O61A_a C62A_a C63A_a . 26.6(8)
O61A_a C62A_a C63A_a C64A_a . -31.3(9)
C62A_a C63A_a C64A_a C65A_a . 22.3(10)
C62A_a O61A_a C65A_a C64A_a . -13.4(10)
C63A_a C64A_a C65A_a O61A_a . -6.3(11)
C65B_b O61B_b C62B_b C63B_b . -6.8(17)
O61B_b C62B_b C63B_b C64B_b . 16.1(16)
C62B_b C63B_b C64B_b C65B_b . -19.0(16)
C62B_b O61B_b C65B_b C64B_b . -6.2(15)
C63B_b C64B_b C65B_b O61B_b . 16.5(16)
